data_4303635
loop_
_publ_author_name
'Asamanjoy Bhunia'
'Peter W. Roesky'
'Yanhua Lan'
'George E. Kostakis'
'Annie K. Powell'

_publ_section_title
;
Salen-Based Infinite Coordination Polymers of Nickel and Copper
;
_journal_name_full 'Inorganic Chemistry'
_journal_page_first 10483
_journal_page_last 10485
_journal_paper_doi 10.1021/ic9017097
_journal_volume 48
_journal_year 2009
_chemical_formula_sum 'C20 H19 Li N2 Ni O7 S'
_chemical_formula_weight 497.08
_chemical_name_systematic
; 
 ? 
;
_space_group_IT_number 14
_symmetry_cell_setting monoclinic
_symmetry_Int_Tables_number 14
_symmetry_space_group_name_Hall '-P 2yn'
_symmetry_space_group_name_H-M 'P 1 21/n 1'
_atom_sites_solution_hydrogens geom
_atom_sites_solution_primary direct
_atom_sites_solution_secondary difmap
_audit_creation_method SHELXL-97
_cell_angle_alpha 90.00
_cell_angle_beta 111.16(3)
_cell_angle_gamma 90.00
_cell_formula_units_Z 4
_cell_length_a 16.234(3)
_cell_length_b 8.1754(16)
_cell_length_c 16.328(3)
_cell_measurement_reflns_used 11075
_cell_measurement_temperature 200(2)
_cell_measurement_theta_max 27.27
_cell_measurement_theta_min 7.02
_cell_volume 2020.9(8)
_computing_cell_refinement 'STOE X-AREA, PLATON (A.L.Spek, 2005)'
_computing_data_collection 'STOE X-AREA'
_computing_data_reduction 'STOE X-RED, PLATON (A.L.Spek, 2005)'
_computing_molecular_graphics 'Diamond 2.1e/3'
_computing_publication_material 'X-STEP32, Microsoft Word'
_computing_structure_refinement 'SHELXL-97 (Sheldrick, 1997)'
_computing_structure_solution 'SHELXS-97 (Sheldrick, 1997)'
_diffrn_ambient_temperature 200(2)
_diffrn_measured_fraction_theta_full 0.961
_diffrn_measured_fraction_theta_max 0.961
_diffrn_measurement_device_type 'STOE IPDS 2'
_diffrn_measurement_method 'area detector'
_diffrn_radiation_monochromator graphite
_diffrn_radiation_source 'fine-focus sealed tube'
_diffrn_radiation_type MoK\a
_diffrn_radiation_wavelength 0.71073
_diffrn_reflns_av_R_equivalents 0.0598
_diffrn_reflns_av_sigmaI/netI 0.0434
_diffrn_reflns_limit_h_max 20
_diffrn_reflns_limit_h_min -20
_diffrn_reflns_limit_k_max 10
_diffrn_reflns_limit_k_min -10
_diffrn_reflns_limit_l_max 20
_diffrn_reflns_limit_l_min -20
_diffrn_reflns_number 15178
_diffrn_reflns_theta_full 26.73
_diffrn_reflns_theta_max 26.73
_diffrn_reflns_theta_min 2.21
_exptl_absorpt_coefficient_mu 1.111
_exptl_absorpt_correction_T_max 0.9166
_exptl_absorpt_correction_T_min 0.8086
_exptl_absorpt_correction_type integration
_exptl_absorpt_process_details 'STOE X-RED & X-SHAPE'
_exptl_crystal_colour red
_exptl_crystal_density_diffrn 1.634
_exptl_crystal_density_method 'not measured'
_exptl_crystal_description plate
_exptl_crystal_F_000 1024
_exptl_crystal_size_max 0.157
_exptl_crystal_size_mid 0.148
_exptl_crystal_size_min 0.040
_refine_diff_density_max 0.446
_refine_diff_density_min -0.415
_refine_diff_density_rms 0.072
_refine_ls_extinction_method none
_refine_ls_goodness_of_fit_ref 1.058
_refine_ls_hydrogen_treatment mixed
_refine_ls_matrix_type full
_refine_ls_number_parameters 295
_refine_ls_number_reflns 4124
_refine_ls_number_restraints 0
_refine_ls_restrained_S_all 1.058
_refine_ls_R_factor_all 0.0545
_refine_ls_R_factor_gt 0.0414
_refine_ls_shift/su_max 0.000
_refine_ls_shift/su_mean 0.000
_refine_ls_structure_factor_coef Fsqd
_refine_ls_weighting_details 'calc w=1/[\s^2^(Fo^2^)+(0.0455P)^2^+1.4181P] where P=(Fo^2^+2Fc^2^)/3'
_refine_ls_weighting_scheme calc
_refine_ls_wR_factor_gt 0.0948
_refine_ls_wR_factor_ref 0.1000
_reflns_number_gt 3390
_reflns_number_total 4124
_reflns_threshold_expression >2sigma(I)
_cod_data_source_file ic9017097_si_002_3.cif
_cod_data_source_block 3
_cod_original_cell_volume 2020.9(7)
_cod_original_sg_symbol_H-M 'P 21/n'
_cod_database_code 4303635

loop_
_symmetry_equiv_pos_as_xyz
'x, y, z'
'-x+1/2, y+1/2, -z+1/2'
'-x, -y, -z'
'x-1/2, -y-1/2, z-1/2'

loop_
_atom_site_label
_atom_site_type_symbol
_atom_site_fract_x
_atom_site_fract_y
_atom_site_fract_z
_atom_site_U_iso_or_equiv
_atom_site_adp_type
_atom_site_occupancy
_atom_site_symmetry_multiplicity
_atom_site_calc_flag
_atom_site_refinement_flags
_atom_site_disorder_assembly
_atom_site_disorder_group
C1 C 0.4048(2) -0.9465(3) -0.31155(19) 0.0254(6) Uani 1 1 d . . .
C2 C 0.4177(2) -0.9403(4) -0.22206(19) 0.0277(6) Uani 1 1 d . . .
H2 H 0.4634 -0.8732 -0.1841 0.033 Uiso 1 1 calc R . .
C3 C 0.3654(2) -1.0298(4) -0.1878(2) 0.0311(7) Uani 1 1 d . . .
C4 C 0.2970(2) -1.1291(4) -0.2428(2) 0.0397(8) Uani 1 1 d . . .
H4 H 0.2623 -1.1934 -0.2189 0.048 Uiso 1 1 calc R . .
C5 C 0.2808(2) -1.1320(4) -0.3318(2) 0.0405(8) Uani 1 1 d . . .
H5 H 0.2338 -1.1970 -0.3693 0.049 Uiso 1 1 calc R . .
C6 C 0.3329(2) -1.0400(4) -0.3679(2) 0.0311(7) Uani 1 1 d . . .
C7 C 0.3101(2) -1.0401(4) -0.4615(2) 0.0302(7) Uani 1 1 d . . .
H7 H 0.2614 -1.1060 -0.4950 0.036 Uiso 1 1 calc R . .
C8 C 0.3115(2) -0.9631(3) -0.60125(19) 0.0289(6) Uani 1 1 d . . .
H8A H 0.2504 -0.9197 -0.6217 0.035 Uiso 1 1 calc R . .
H8B H 0.3090 -1.0776 -0.6217 0.035 Uiso 1 1 calc R . .
C9 C 0.3665(2) -0.8625(4) -0.63932(19) 0.0310(7) Uani 1 1 d . . .
H9A H 0.3875 -0.9323 -0.6774 0.037 Uiso 1 1 calc R . .
H9B H 0.3300 -0.7737 -0.6759 0.037 Uiso 1 1 calc R . .
C10 C 0.49450(19) -0.6955(3) -0.59131(18) 0.0253(6) Uani 1 1 d . . .
H10 H 0.4787 -0.6738 -0.6522 0.030 Uiso 1 1 calc R . .
C11 C 0.57335(19) -0.6193(3) -0.53236(17) 0.0229(6) Uani 1 1 d . . .
C12 C 0.6228(2) -0.5206(3) -0.56889(18) 0.0269(6) Uani 1 1 d . . .
H12 H 0.6019 -0.5043 -0.6306 0.032 Uiso 1 1 calc R . .
C13 C 0.7005(2) -0.4477(4) -0.51711(18) 0.0260(6) Uani 1 1 d . . .
H13 H 0.7330 -0.3824 -0.5430 0.031 Uiso 1 1 calc R . .
C14 C 0.73159(18) -0.4705(3) -0.42571(17) 0.0226(6) Uani 1 1 d . . .
C15 C 0.68263(19) -0.5643(3) -0.38847(17) 0.0232(6) Uani 1 1 d . . .
H15 H 0.7038 -0.5785 -0.3266 0.028 Uiso 1 1 calc R . .
C16 C 0.60277(18) -0.6385(3) -0.44017(17) 0.0218(5) Uani 1 1 d . . .
C17 C 0.3840(2) -1.0179(4) -0.0915(2) 0.0314(7) Uani 1 1 d . . .
C18 C 0.81631(19) -0.3894(3) -0.36763(18) 0.0226(6) Uani 1 1 d . . .
C19 C 1.0366(4) 0.0121(6) -0.3725(4) 0.0740(14) Uani 1 1 d . . .
H19A H 1.0828 0.0472 -0.3177 0.111 Uiso 1 1 calc R . .
H19B H 1.0376 0.0825 -0.4207 0.111 Uiso 1 1 calc R . .
H19C H 1.0473 -0.1015 -0.3850 0.111 Uiso 1 1 calc R . .
C20 C 0.9265(3) 0.2431(4) -0.3538(3) 0.0491(10) Uani 1 1 d . . .
H20A H 0.8742 0.2724 -0.3405 0.074 Uiso 1 1 calc R . .
H20B H 0.9224 0.2929 -0.4098 0.074 Uiso 1 1 calc R . .
H20C H 0.9796 0.2832 -0.3070 0.074 Uiso 1 1 calc R . .
N1 N 0.34979(16) -0.9585(3) -0.50423(15) 0.0258(5) Uani 1 1 d . . .
N2 N 0.44350(16) -0.7909(3) -0.56822(15) 0.0232(5) Uani 1 1 d . . .
O1 O 0.46017(14) -0.8670(2) -0.33965(13) 0.0288(5) Uani 1 1 d . . .
O2 O 0.55765(14) -0.7239(2) -0.40138(12) 0.0259(4) Uani 1 1 d . . .
O3 O 0.40544(18) -0.8902(3) -0.05101(15) 0.0422(6) Uani 1 1 d . . .
O4 O 0.37265(16) -1.1578(3) -0.05681(15) 0.0356(5) Uani 1 1 d . . .
H21 H 0.375(3) -1.147(5) -0.005(3) 0.060(13) Uiso 1 1 d . . .
O5 O 0.82723(14) -0.3688(2) -0.28807(12) 0.0291(5) Uani 1 1 d . . .
O6 O 0.87173(14) -0.3441(3) -0.40103(14) 0.0321(5) Uani 1 1 d . . .
O7 O 0.94558(17) -0.0353(3) -0.27109(13) 0.0363(5) Uani 1 1 d . . .
Li Li 0.9305(3) -0.2418(6) -0.2240(3) 0.0259(10) Uani 1 1 d . . .
S1 S 0.93244(6) 0.02697(9) -0.36164(5) 0.0340(2) Uani 1 1 d . . .
Ni1 Ni 0.45177(2) -0.83591(4) -0.45513(2) 0.02231(11) Uani 1 1 d . . .

loop_
_atom_site_aniso_label
_atom_site_aniso_U_11
_atom_site_aniso_U_22
_atom_site_aniso_U_33
_atom_site_aniso_U_23
_atom_site_aniso_U_13
_atom_site_aniso_U_12
C1 0.0240(14) 0.0224(13) 0.0303(14) 0.0011(11) 0.0104(12) -0.0007(11)
C2 0.0243(15) 0.0284(14) 0.0282(14) -0.0016(11) 0.0070(12) -0.0025(11)
C3 0.0309(16) 0.0318(15) 0.0323(15) -0.0002(12) 0.0133(13) 0.0010(12)
C4 0.0381(19) 0.0450(19) 0.0406(17) -0.0027(14) 0.0196(16) -0.0150(14)
C5 0.0336(18) 0.054(2) 0.0330(16) -0.0052(15) 0.0113(14) -0.0212(15)
C6 0.0295(16) 0.0328(15) 0.0305(15) -0.0021(12) 0.0102(13) -0.0081(12)
C7 0.0264(15) 0.0292(14) 0.0311(15) -0.0051(12) 0.0058(13) -0.0077(12)
C8 0.0275(15) 0.0247(13) 0.0273(14) 0.0000(11) 0.0012(12) -0.0049(11)
C9 0.0286(16) 0.0370(16) 0.0225(13) -0.0067(12) 0.0031(12) -0.0069(12)
C10 0.0267(14) 0.0244(13) 0.0213(12) -0.0013(10) 0.0044(11) 0.0024(11)
C11 0.0237(14) 0.0218(13) 0.0207(12) -0.0004(10) 0.0050(11) 0.0003(10)
C12 0.0289(15) 0.0301(14) 0.0202(12) 0.0006(11) 0.0069(12) -0.0014(12)
C13 0.0247(14) 0.0296(14) 0.0243(13) 0.0005(11) 0.0096(12) -0.0024(11)
C14 0.0213(13) 0.0218(12) 0.0234(13) 0.0000(10) 0.0066(11) 0.0026(10)
C15 0.0241(14) 0.0227(13) 0.0202(12) -0.0002(10) 0.0048(11) -0.0007(10)
C16 0.0215(13) 0.0205(12) 0.0226(12) -0.0003(10) 0.0068(11) 0.0009(10)
C17 0.0266(15) 0.0359(16) 0.0344(15) 0.0034(13) 0.0141(13) 0.0025(12)
C18 0.0228(14) 0.0175(12) 0.0239(13) 0.0024(10) 0.0040(11) 0.0017(10)
C19 0.088(4) 0.062(3) 0.100(4) 0.017(3) 0.066(3) 0.009(3)
C20 0.077(3) 0.0273(17) 0.046(2) 0.0081(15) 0.024(2) 0.0015(17)
N1 0.0245(12) 0.0223(11) 0.0278(12) -0.0024(9) 0.0060(10) 0.0008(9)
N2 0.0238(12) 0.0203(10) 0.0219(11) -0.0034(8) 0.0038(10) 0.0002(9)
O1 0.0266(11) 0.0326(11) 0.0248(9) -0.0009(8) 0.0064(9) -0.0074(8)
O2 0.0259(10) 0.0294(10) 0.0196(9) 0.0008(7) 0.0049(8) -0.0051(8)
O3 0.0571(16) 0.0378(13) 0.0329(12) -0.0044(10) 0.0176(12) -0.0048(11)
O4 0.0429(14) 0.0367(12) 0.0321(11) 0.0017(10) 0.0193(11) 0.0001(10)
O5 0.0313(11) 0.0321(11) 0.0209(9) -0.0002(8) 0.0057(8) -0.0072(9)
O6 0.0293(11) 0.0369(11) 0.0323(10) -0.0062(9) 0.0137(9) -0.0076(9)
O7 0.0520(15) 0.0283(11) 0.0267(10) 0.0028(8) 0.0118(10) -0.0076(10)
Li 0.025(2) 0.026(2) 0.025(2) 0.0038(18) 0.007(2) -0.0007(18)
S1 0.0456(5) 0.0279(4) 0.0254(3) 0.0019(3) 0.0092(3) -0.0062(3)
Ni1 0.02214(18) 0.02177(17) 0.01998(17) -0.00115(14) 0.00396(13) -0.00199(14)

loop_
_atom_type_symbol
_atom_type_description
_atom_type_scat_dispersion_real
_atom_type_scat_dispersion_imag
_atom_type_scat_source
C C 0.0033 0.0016 'International Tables Vol C Tables 4.2.6.8 and 6.1.1.4'
H H 0.0000 0.0000 'International Tables Vol C Tables 4.2.6.8 and 6.1.1.4'
N N 0.0061 0.0033 'International Tables Vol C Tables 4.2.6.8 and 6.1.1.4'
O O 0.0106 0.0060 'International Tables Vol C Tables 4.2.6.8 and 6.1.1.4'
Li Li -0.0003 0.0001 'International Tables Vol C Tables 4.2.6.8 and 6.1.1.4'
S S 0.1246 0.1234 'International Tables Vol C Tables 4.2.6.8 and 6.1.1.4'
Ni Ni 0.3393 1.1124 'International Tables Vol C Tables 4.2.6.8 and 6.1.1.4'

loop_
_geom_angle_atom_site_label_1
_geom_angle_atom_site_label_2
_geom_angle_atom_site_label_3
_geom_angle
_geom_angle_site_symmetry_1
_geom_angle_site_symmetry_3
_geom_angle_publ_flag
O1 C1 C2 118.7(3) . . ?
O1 C1 C6 122.9(3) . . ?
C2 C1 C6 118.3(3) . . ?
C3 C2 C1 121.4(3) . . ?
C2 C3 C4 120.4(3) . . ?
C2 C3 C17 118.2(3) . . ?
C4 C3 C17 121.4(3) . . ?
C5 C4 C3 119.2(3) . . ?
C4 C5 C6 121.1(3) . . ?
C5 C6 C1 119.5(3) . . ?
C5 C6 C7 118.7(3) . . ?
C1 C6 C7 121.7(3) . . ?
N1 C7 C6 125.9(3) . . ?
N1 C8 C9 110.2(2) . . ?
N2 C9 C8 110.5(2) . . ?
N2 C10 C11 125.3(3) . . ?
C12 C11 C16 119.2(2) . . ?
C12 C11 C10 118.0(2) . . ?
C16 C11 C10 122.8(3) . . ?
C13 C12 C11 121.5(3) . . ?
C12 C13 C14 119.6(3) . . ?
C15 C14 C13 119.6(3) . . ?
C15 C14 C18 120.0(2) . . ?
C13 C14 C18 120.3(3) . . ?
C14 C15 C16 121.6(2) . . ?
O2 C16 C15 119.3(2) . . ?
O2 C16 C11 122.3(2) . . ?
C15 C16 C11 118.4(3) . . ?
O3 C17 O4 124.6(3) . . ?
O3 C17 C3 122.5(3) . . ?
O4 C17 C3 112.9(3) . . ?
O5 C18 O6 123.3(3) . . ?
O5 C18 C14 117.6(3) . . ?
O6 C18 C14 119.0(2) . . ?
O5 C18 Li 40.93(17) . . ?
O6 C18 Li 82.57(19) . . ?
C14 C18 Li 157.9(2) . . ?
C7 N1 C8 117.8(2) . . ?
C7 N1 Ni1 126.0(2) . . ?
C8 N1 Ni1 116.2(2) . . ?
C10 N2 C9 117.3(2) . . ?
C10 N2 Ni1 126.34(19) . . ?
C9 N2 Ni1 116.22(19) . . ?
C1 O1 Ni1 127.64(18) . . ?
C1 O1 Li 131.6(2) . 2_644 ?
Ni1 O1 Li 100.67(18) . 2_644 ?
C16 O2 Ni1 127.44(17) . . ?
C16 O2 Li 131.7(2) . 2_644 ?
Ni1 O2 Li 100.25(18) . 2_644 ?
C18 O5 Li 113.8(2) . . ?
S1 O7 Li 134.6(2) . . ?
O7 Li O5 118.1(2) . . ?
O7 Li O1 116.5(3) . 2_654 ?
O5 Li O1 116.4(2) . 2_654 ?
O7 Li O2 111.7(2) . 2_654 ?
O5 Li O2 109.8(3) . 2_654 ?
O1 Li O2 76.33(18) 2_654 2_654 ?
O7 Li C18 101.2(2) . . ?
O5 Li C18 25.29(11) . . ?
O1 Li C18 115.4(2) 2_654 . ?
O2 Li C18 135.1(2) 2_654 . ?
O7 Li Ni1 119.8(2) . 2_654 ?
O5 Li Ni1 121.4(2) . 2_654 ?
O1 Li Ni1 38.09(10) 2_654 2_654 ?
O2 Li Ni1 38.29(10) 2_654 2_654 ?
C18 Li Ni1 137.72(18) . 2_654 ?
O7 S1 C19 105.9(2) . . ?
O7 S1 C20 104.97(16) . . ?
C19 S1 C20 98.9(2) . . ?
N2 Ni1 N1 86.77(11) . . ?
N2 Ni1 O1 176.32(10) . . ?
N1 Ni1 O1 95.28(10) . . ?
N2 Ni1 O2 95.46(10) . . ?
N1 Ni1 O2 176.41(10) . . ?
O1 Ni1 O2 82.64(9) . . ?
N2 Ni1 Li 136.65(13) . 2_644 ?
N1 Ni1 Li 136.52(13) . 2_644 ?
O1 Ni1 Li 41.24(12) . 2_644 ?
O2 Ni1 Li 41.46(12) . 2_644 ?

loop_
_geom_bond_atom_site_label_1
_geom_bond_atom_site_label_2
_geom_bond_distance
_geom_bond_site_symmetry_2
_geom_bond_publ_flag
C1 O1 1.319(4) . ?
C1 C2 1.400(4) . ?
C1 C6 1.419(4) . ?
C2 C3 1.383(4) . ?
C3 C4 1.408(4) . ?
C3 C17 1.494(4) . ?
C4 C5 1.380(5) . ?
C5 C6 1.411(5) . ?
C6 C7 1.437(4) . ?
C7 N1 1.293(4) . ?
C8 N1 1.479(4) . ?
C8 C9 1.504(4) . ?
C9 N2 1.485(3) . ?
C10 N2 1.289(4) . ?
C10 C11 1.436(4) . ?
C11 C12 1.413(4) . ?
C11 C16 1.414(4) . ?
C12 C13 1.375(4) . ?
C13 C14 1.405(4) . ?
C14 C15 1.393(4) . ?
C14 C18 1.513(4) . ?
C15 C16 1.404(4) . ?
C16 O2 1.327(3) . ?
C17 O3 1.217(4) . ?
C17 O4 1.318(4) . ?
C18 O5 1.257(3) . ?
C18 O6 1.264(4) . ?
C18 Li 2.693(5) . ?
C19 S1 1.767(5) . ?
C20 S1 1.777(3) . ?
N1 Ni1 1.852(2) . ?
N2 Ni1 1.839(2) . ?
O1 Ni1 1.858(2) . ?
O1 Li 1.986(5) 2_644 ?
O2 Ni1 1.864(2) . ?
O2 Li 1.992(5) 2_644 ?
O5 Li 1.928(5) . ?
O7 S1 1.504(2) . ?
O7 Li 1.907(5) . ?
Li O1 1.986(5) 2_654 ?
Li O2 1.992(5) 2_654 ?
Li Ni1 2.960(5) 2_654 ?
Ni1 Li 2.960(5) 2_644 ?

loop_
_geom_torsion_atom_site_label_1
_geom_torsion_atom_site_label_2
_geom_torsion_atom_site_label_3
_geom_torsion_atom_site_label_4
_geom_torsion
_geom_torsion_site_symmetry_1
_geom_torsion_site_symmetry_2
_geom_torsion_site_symmetry_3
_geom_torsion_site_symmetry_4
_geom_torsion_publ_flag
O1 C1 C2 C3 -175.7(3) . . . . ?
C6 C1 C2 C3 3.7(4) . . . . ?
C1 C2 C3 C4 -0.5(5) . . . . ?
C1 C2 C3 C17 179.4(3) . . . . ?
C2 C3 C4 C5 -2.1(5) . . . . ?
C17 C3 C4 C5 178.0(3) . . . . ?
C3 C4 C5 C6 1.4(6) . . . . ?
C4 C5 C6 C1 1.8(5) . . . . ?
C4 C5 C6 C7 -176.5(3) . . . . ?
O1 C1 C6 C5 175.0(3) . . . . ?
C2 C1 C6 C5 -4.3(5) . . . . ?
O1 C1 C6 C7 -6.7(5) . . . . ?
C2 C1 C6 C7 174.0(3) . . . . ?
C5 C6 C7 N1 177.9(3) . . . . ?
C1 C6 C7 N1 -0.3(5) . . . . ?
N1 C8 C9 N2 0.9(3) . . . . ?
N2 C10 C11 C12 178.6(3) . . . . ?
N2 C10 C11 C16 -1.7(4) . . . . ?
C16 C11 C12 C13 2.4(4) . . . . ?
C10 C11 C12 C13 -177.9(3) . . . . ?
C11 C12 C13 C14 -0.4(5) . . . . ?
C12 C13 C14 C15 -1.1(4) . . . . ?
C12 C13 C14 C18 -179.2(3) . . . . ?
C13 C14 C15 C16 0.5(4) . . . . ?
C18 C14 C15 C16 178.6(2) . . . . ?
C14 C15 C16 O2 -178.6(2) . . . . ?
C14 C15 C16 C11 1.5(4) . . . . ?
C12 C11 C16 O2 177.2(3) . . . . ?
C10 C11 C16 O2 -2.5(4) . . . . ?
C12 C11 C16 C15 -2.8(4) . . . . ?
C10 C11 C16 C15 177.4(3) . . . . ?
C2 C3 C17 O3 38.2(5) . . . . ?
C4 C3 C17 O3 -141.9(4) . . . . ?
C2 C3 C17 O4 -143.2(3) . . . . ?
C4 C3 C17 O4 36.6(4) . . . . ?
C15 C14 C18 O5 -20.2(4) . . . . ?
C13 C14 C18 O5 157.9(3) . . . . ?
C15 C14 C18 O6 160.7(3) . . . . ?
C13 C14 C18 O6 -21.2(4) . . . . ?
C15 C14 C18 Li -32.4(7) . . . . ?
C13 C14 C18 Li 145.8(5) . . . . ?
C6 C7 N1 C8 -174.7(3) . . . . ?
C6 C7 N1 Ni1 5.8(5) . . . . ?
C9 C8 N1 C7 -179.7(3) . . . . ?
C9 C8 N1 Ni1 -0.1(3) . . . . ?
C11 C10 N2 C9 -177.9(3) . . . . ?
C11 C10 N2 Ni1 6.9(4) . . . . ?
C8 C9 N2 C10 -177.0(3) . . . . ?
C8 C9 N2 Ni1 -1.4(3) . . . . ?
C2 C1 O1 Ni1 -172.8(2) . . . . ?
C6 C1 O1 Ni1 7.9(4) . . . . ?
C2 C1 O1 Li 4.2(4) . . . 2_644 ?
C6 C1 O1 Li -175.1(3) . . . 2_644 ?
C15 C16 O2 Ni1 -178.89(19) . . . . ?
C11 C16 O2 Ni1 1.0(4) . . . . ?
C15 C16 O2 Li 12.2(4) . . . 2_644 ?
C11 C16 O2 Li -167.9(3) . . . 2_644 ?
O6 C18 O5 Li 6.0(4) . . . . ?
C14 C18 O5 Li -173.1(2) . . . . ?
S1 O7 Li O5 -41.7(5) . . . . ?
S1 O7 Li O1 104.3(3) . . . 2_654 ?
S1 O7 Li O2 -170.5(2) . . . 2_654 ?
S1 O7 Li C18 -21.6(4) . . . . ?
S1 O7 Li Ni1 147.7(2) . . . 2_654 ?
C18 O5 Li O7 52.0(4) . . . . ?
C18 O5 Li O1 -94.1(3) . . . 2_654 ?
C18 O5 Li O2 -178.3(2) . . . 2_654 ?
C18 O5 Li Ni1 -137.5(2) . . . 2_654 ?
O5 C18 Li O7 -134.9(3) . . . . ?
O6 C18 Li O7 50.2(2) . . . . ?
C14 C18 Li O7 -118.4(5) . . . . ?
O6 C18 Li O5 -174.9(3) . . . . ?
C14 C18 Li O5 16.5(5) . . . . ?
O5 C18 Li O1 98.4(3) . . . 2_654 ?
O6 C18 Li O1 -76.6(3) . . . 2_654 ?
C14 C18 Li O1 114.9(5) . . . 2_654 ?
O5 C18 Li O2 2.3(3) . . . 2_654 ?
O6 C18 Li O2 -172.7(3) . . . 2_654 ?
C14 C18 Li O2 18.8(7) . . . 2_654 ?
O5 C18 Li Ni1 59.0(3) . . . 2_654 ?
O6 C18 Li Ni1 -116.0(3) . . . 2_654 ?
C14 C18 Li Ni1 75.5(6) . . . 2_654 ?
Li O7 S1 C19 -94.5(4) . . . . ?
Li O7 S1 C20 161.5(3) . . . . ?
C10 N2 Ni1 N1 176.3(2) . . . . ?
C9 N2 Ni1 N1 1.1(2) . . . . ?
C10 N2 Ni1 O1 52.3(17) . . . . ?
C9 N2 Ni1 O1 -122.9(15) . . . . ?
C10 N2 Ni1 O2 -6.5(3) . . . . ?
C9 N2 Ni1 O2 178.3(2) . . . . ?
C10 N2 Ni1 Li -1.0(3) . . . 2_644 ?
C9 N2 Ni1 Li -176.2(2) . . . 2_644 ?
C7 N1 Ni1 N2 179.0(3) . . . . ?
C8 N1 Ni1 N2 -0.5(2) . . . . ?
C7 N1 Ni1 O1 -4.0(3) . . . . ?
C8 N1 Ni1 O1 176.4(2) . . . . ?
C7 N1 Ni1 O2 50.5(18) . . . . ?
C8 N1 Ni1 O2 -129.1(16) . . . . ?
C7 N1 Ni1 Li -3.6(3) . . . 2_644 ?
C8 N1 Ni1 Li 176.8(2) . . . 2_644 ?
C1 O1 Ni1 N2 121.1(15) . . . . ?
Li O1 Ni1 N2 -56.6(16) 2_644 . . . ?
C1 O1 Ni1 N1 -2.7(2) . . . . ?
Li O1 Ni1 N1 179.58(17) 2_644 . . . ?
C1 O1 Ni1 O2 -179.7(2) . . . . ?
Li O1 Ni1 O2 2.53(17) 2_644 . . . ?
C1 O1 Ni1 Li 177.8(3) . . . 2_644 ?
C16 O2 Ni1 N2 2.7(2) . . . . ?
Li O2 Ni1 N2 174.31(17) 2_644 . . . ?
C16 O2 Ni1 N1 131.0(16) . . . . ?
Li O2 Ni1 N1 -57.3(17) 2_644 . . . ?
C16 O2 Ni1 O1 -174.2(2) . . . . ?
Li O2 Ni1 O1 -2.52(16) 2_644 . . . ?
C16 O2 Ni1 Li -171.6(3) . . . 2_644 ?
